data_7249397
loop_
_publ_author_name
'Thomas, Jarrod R.'
'Mifsud, Jonathan T.'
'Sulway, Scott A.'

_publ_section_title
;
 Optimised syntheses and purifications of 3-aryl/heterocyclic dihydrobis-
 and hydrotris-(pyrazolyl)borate ligands as their alkali salts
;
_journal_issue 42
_journal_name_full 'RSC Advances'
_journal_page_first 30713
_journal_page_last 30718
_journal_paper_doi 10.1039/D4RA05723F
_journal_volume 14
_journal_year 2024
_chemical_formula_moiety 'C32 H28 B2 N12 Na2'
_chemical_formula_sum 'C32 H28 B2 N12 Na2'
_chemical_formula_weight 648.26
_space_group_crystal_system monoclinic
_space_group_IT_number 15
_space_group_name_Hall '-C 2yc'
_space_group_name_H-M_alt 'C 1 2/c 1'
_atom_sites_solution_hydrogens geom
_atom_sites_solution_primary dual
_audit_creation_date 2024-02-21
_audit_creation_method
;
Olex2 1.3
(compiled 2020.11.12 svn.r5f609507 for OlexSys, GUI svn.r6408)
;
_audit_update_record
;
2024-05-22 deposited with the CCDC.	2024-09-13 downloaded from the CCDC.
;
_cell_angle_alpha 90
_cell_angle_beta 111.251(2)
_cell_angle_gamma 90
_cell_formula_units_Z 4
_cell_length_a 15.7237(10)
_cell_length_b 10.8738(7)
_cell_length_c 20.0182(11)
_cell_measurement_reflns_used 9846
_cell_measurement_temperature 100.0
_cell_measurement_theta_max 28.291
_cell_measurement_theta_min 2.333
_cell_volume 3189.9(3)
_computing_cell_refinement 'SAINT V8.40B (?, 2016)'
_computing_data_reduction 'SAINT V8.40B (?, 2016)'
_computing_molecular_graphics 'Olex2 1.3 (Dolomanov et al., 2009)'
_computing_publication_material 'Olex2 1.3 (Dolomanov et al., 2009)'
_computing_structure_refinement 'XL  (Sheldrick, 2008)'
_computing_structure_solution 'SHELXT 2018/2 (Sheldrick, 2018)'
_diffrn_ambient_temperature 100.0
_diffrn_measured_fraction_theta_full 0.999
_diffrn_measured_fraction_theta_max 0.999
_diffrn_measurement_device_type 'Bruker D8Quest'
_diffrn_radiation_type MoK\a
_diffrn_radiation_wavelength 0.71073
_diffrn_reflns_av_R_equivalents 0.0549
_diffrn_reflns_av_unetI/netI 0.0284
_diffrn_reflns_Laue_measured_fraction_full 0.999
_diffrn_reflns_Laue_measured_fraction_max 0.999
_diffrn_reflns_limit_h_max 20
_diffrn_reflns_limit_h_min -20
_diffrn_reflns_limit_k_max 14
_diffrn_reflns_limit_k_min -14
_diffrn_reflns_limit_l_max 24
_diffrn_reflns_limit_l_min -25
_diffrn_reflns_number 35586
_diffrn_reflns_point_group_measured_fraction_full 0.999
_diffrn_reflns_point_group_measured_fraction_max 0.999
_diffrn_reflns_theta_full 25.242
_diffrn_reflns_theta_max 27.484
_diffrn_reflns_theta_min 2.352
_diffrn_source_current 1.4
_diffrn_source_power 0.07
_diffrn_source_voltage 50.0
_exptl_absorpt_coefficient_mu 0.109
_exptl_absorpt_correction_T_max 0.7457
_exptl_absorpt_correction_T_min 0.6240
_exptl_absorpt_correction_type multi-scan
_exptl_absorpt_process_details
;
SADABS-2016/2 (Bruker,2016/2) was used for absorption correction.
wR2(int) was 0.1189 before and 0.0719 after correction.
The Ratio of minimum to maximum transmission is 0.8368.
The \l/2 correction factor is Not present.
;
_exptl_crystal_colour 'clear colourless'
_exptl_crystal_colour_lustre clear
_exptl_crystal_colour_primary colourless
_exptl_crystal_density_diffrn 1.350
_exptl_crystal_description prism
_exptl_crystal_F_000 1344
_exptl_crystal_size_max 0.2
_exptl_crystal_size_mid 0.1
_exptl_crystal_size_min 0.1
_refine_diff_density_max 0.396
_refine_diff_density_min -0.382
_refine_diff_density_rms 0.076
_refine_ls_extinction_method none
_refine_ls_goodness_of_fit_ref 1.126
_refine_ls_hydrogen_treatment constr
_refine_ls_matrix_type full
_refine_ls_number_parameters 217
_refine_ls_number_reflns 3661
_refine_ls_number_restraints 0
_refine_ls_restrained_S_all 1.126
_refine_ls_R_factor_all 0.0767
_refine_ls_R_factor_gt 0.0571
_refine_ls_shift/su_max 0.000
_refine_ls_shift/su_mean 0.000
_refine_ls_structure_factor_coef Fsqd
_refine_ls_weighting_details 'w=1/[\s^2^(Fo^2^)+(0.0672P)^2^+6.5161P] where P=(Fo^2^+2Fc^2^)/3'
_refine_ls_weighting_scheme calc
_refine_ls_wR_factor_gt 0.1335
_refine_ls_wR_factor_ref 0.1616
_reflns_Friedel_coverage 0.000
_reflns_number_gt 2945
_reflns_number_total 3661
_reflns_threshold_expression 'I > 2\s(I)'
_cod_data_source_file d4ra05723f2.cif
_cod_data_source_block jrt247_230929_a
_cod_database_code 7249397
_shelx_shelxl_version_number 2019/1
_shelx_space_group_comment
;
The symmetry employed for this shelxl refinement is uniquely defined
by the following loop, which should always be used as a source of
symmetry information in preference to the above space-group names.
They are only intended as comments.
;
_shelx_estimated_absorpt_t_max 0.989
_shelx_estimated_absorpt_t_min 0.979
_olex2_refinement_description
;
1. Fixed Uiso
 At 1.2 times of:
  All B(H,H) groups, All C(H) groups
2.a Secondary CH2 refined with riding coordinates:
 B1(H1a,H1b)
2.b Aromatic/amide H refined with riding coordinates:
 C13(H13), C10(H10), C8(H8), C9(H9), C14(H14), C16(H16), C1(H1), C7(H7),
 C15(H15), C5(H5), C2(H2), C6(H6)
;
_olex2_submission_special_instructions 'No special instructions were received'

loop_
_space_group_symop_operation_xyz
'x, y, z'
'-x, y, -z+1/2'
'x+1/2, y+1/2, z'
'-x+1/2, y+1/2, -z+1/2'
'-x, -y, -z'
'x, -y, z-1/2'
'-x+1/2, -y+1/2, -z'
'x+1/2, -y+1/2, z-1/2'

loop_
_atom_site_label
_atom_site_type_symbol
_atom_site_fract_x
_atom_site_fract_y
_atom_site_fract_z
_atom_site_U_iso_or_equiv
_atom_site_adp_type
_atom_site_occupancy
_atom_site_site_symmetry_order
_atom_site_calc_flag
_atom_site_refinement_flags_posn
_atom_site_refinement_flags_adp
_atom_site_refinement_flags_occupancy
_atom_site_disorder_assembly
_atom_site_disorder_group
Na1 Na 0.48361(6) 0.51138(7) 0.32618(4) 0.0272(2) Uani 1 1 d . . . . .
N5 N 0.63541(11) 0.52737(15) 0.29043(9) 0.0247(4) Uani 1 1 d . . . . .
N4 N 0.68612(11) 0.62237(15) 0.32897(9) 0.0252(4) Uani 1 1 d . . . . .
N3 N 0.42463(11) 0.56014(16) 0.42370(9) 0.0273(4) Uani 1 1 d . . . . .
N1 N 0.60116(11) 0.78102(15) 0.37287(9) 0.0260(4) Uani 1 1 d . . . . .
N6 N 0.57937(12) 0.30543(15) 0.21817(9) 0.0262(4) Uani 1 1 d . . . . .
N2 N 0.54286(12) 0.69767(14) 0.38194(9) 0.0251(4) Uani 1 1 d . . . . .
C11 C 0.68874(13) 0.42674(17) 0.31028(10) 0.0241(4) Uani 1 1 d . . . . .
C13 C 0.70275(15) 0.19925(19) 0.30709(11) 0.0292(4) Uani 1 1 d . . . . .
H13 H 0.757042 0.203155 0.348394 0.035 Uiso 1 1 calc R U . . .
C12 C 0.65604(13) 0.30675(17) 0.27717(10) 0.0237(4) Uani 1 1 d . . . . .
C10 C 0.77351(14) 0.45653(19) 0.36292(11) 0.0292(4) Uani 1 1 d . . . . .
H10 H 0.823009 0.402933 0.386590 0.035 Uiso 1 1 calc R U . . .
C3 C 0.50930(13) 0.74609(18) 0.42902(10) 0.0252(4) Uani 1 1 d . . . . .
C4 C 0.44612(13) 0.67410(19) 0.45195(10) 0.0262(4) Uani 1 1 d . . . . .
C8 C 0.37016(14) 0.4911(2) 0.44658(12) 0.0328(5) Uani 1 1 d . . . . .
H8 H 0.354859 0.410959 0.426957 0.039 Uiso 1 1 calc R U . . .
C9 C 0.76825(14) 0.58148(19) 0.37228(11) 0.0290(4) Uani 1 1 d . . . . .
H9 H 0.815265 0.630892 0.404298 0.035 Uiso 1 1 calc R U . . .
C14 C 0.66961(16) 0.08741(19) 0.27635(12) 0.0325(5) Uani 1 1 d . . . . .
H14 H 0.701436 0.013536 0.295366 0.039 Uiso 1 1 calc R U . . .
C16 C 0.54748(15) 0.19515(19) 0.19010(11) 0.0300(4) Uani 1 1 d . . . . .
H16 H 0.492874 0.193008 0.149005 0.036 Uiso 1 1 calc R U . . .
C1 C 0.60438(15) 0.88158(19) 0.41321(12) 0.0317(5) Uani 1 1 d . . . . .
H1 H 0.640261 0.952906 0.415613 0.038 Uiso 1 1 calc R U . . .
C7 C 0.33464(15) 0.5297(2) 0.49739(13) 0.0388(5) Uani 1 1 d . . . . .
H7 H 0.297544 0.476647 0.512979 0.047 Uiso 1 1 calc R U . . .
C15 C 0.58897(16) 0.08447(19) 0.21713(12) 0.0321(5) Uani 1 1 d . . . . .
H15 H 0.563022 0.008647 0.195780 0.039 Uiso 1 1 calc R U . . .
C5 C 0.41075(16) 0.7211(2) 0.50149(11) 0.0338(5) Uani 1 1 d . . . . .
H5 H 0.424869 0.802627 0.519126 0.041 Uiso 1 1 calc R U . . .
C2 C 0.54686(15) 0.8633(2) 0.45027(12) 0.0333(5) Uani 1 1 d . . . . .
H2 H 0.535166 0.917885 0.482995 0.040 Uiso 1 1 calc R U . . .
C6 C 0.35482(16) 0.6475(2) 0.52459(12) 0.0397(5) Uani 1 1 d . . . . .
H6 H 0.330711 0.677556 0.558643 0.048 Uiso 1 1 calc R U . . .
B1 B 0.65144(17) 0.7565(2) 0.31961(13) 0.0288(5) Uani 1 1 d . . . . .
H1A H 0.609068 0.769929 0.269725 0.035 Uiso 1 1 calc R U . . .
H1B H 0.703469 0.813845 0.329536 0.035 Uiso 1 1 calc R U . . .

loop_
_atom_site_aniso_label
_atom_site_aniso_U_11
_atom_site_aniso_U_22
_atom_site_aniso_U_33
_atom_site_aniso_U_23
_atom_site_aniso_U_13
_atom_site_aniso_U_12
Na1 0.0325(4) 0.0238(4) 0.0248(4) -0.0046(3) 0.0096(3) -0.0054(3)
N5 0.0278(8) 0.0195(8) 0.0262(8) -0.0005(6) 0.0090(7) -0.0008(6)
N4 0.0260(8) 0.0228(8) 0.0281(8) 0.0013(6) 0.0112(7) -0.0020(6)
N3 0.0250(8) 0.0288(9) 0.0251(8) 0.0015(6) 0.0056(6) 0.0003(7)
N1 0.0275(8) 0.0199(8) 0.0280(8) -0.0013(6) 0.0069(7) -0.0027(6)
N6 0.0312(9) 0.0233(8) 0.0243(8) 0.0019(6) 0.0102(7) 0.0023(6)
N2 0.0294(8) 0.0207(8) 0.0239(8) -0.0017(6) 0.0083(7) -0.0036(6)
C11 0.0278(9) 0.0218(9) 0.0241(9) 0.0038(7) 0.0112(7) 0.0020(7)
C13 0.0343(11) 0.0255(10) 0.0278(10) 0.0047(8) 0.0112(8) 0.0067(8)
C12 0.0264(9) 0.0228(9) 0.0245(9) 0.0032(7) 0.0124(7) 0.0018(7)
C10 0.0249(9) 0.0293(10) 0.0319(10) 0.0035(8) 0.0084(8) 0.0007(8)
C3 0.0253(9) 0.0235(9) 0.0227(9) -0.0025(7) 0.0040(7) 0.0025(7)
C4 0.0253(9) 0.0291(10) 0.0199(9) 0.0011(7) 0.0031(7) 0.0051(8)
C8 0.0269(10) 0.0353(11) 0.0321(11) 0.0065(8) 0.0059(8) -0.0002(8)
C9 0.0248(9) 0.0297(10) 0.0308(10) 0.0019(8) 0.0081(8) -0.0029(8)
C14 0.0432(12) 0.0237(10) 0.0330(11) 0.0046(8) 0.0166(9) 0.0079(8)
C16 0.0375(11) 0.0253(10) 0.0263(10) -0.0015(8) 0.0105(8) 0.0010(8)
C1 0.0314(10) 0.0203(9) 0.0404(11) -0.0063(8) 0.0094(9) -0.0008(8)
C7 0.0272(10) 0.0545(15) 0.0342(11) 0.0150(10) 0.0106(9) 0.0029(10)
C15 0.0423(12) 0.0238(10) 0.0334(11) -0.0018(8) 0.0174(9) 0.0020(8)
C5 0.0376(11) 0.0382(12) 0.0242(10) 0.0002(8) 0.0096(9) 0.0071(9)
C2 0.0339(11) 0.0261(10) 0.0369(11) -0.0092(8) 0.0091(9) 0.0023(8)
C6 0.0378(12) 0.0550(15) 0.0289(11) 0.0070(10) 0.0153(9) 0.0094(11)
B1 0.0339(12) 0.0210(10) 0.0319(11) 0.0029(8) 0.0121(9) -0.0023(9)

loop_
_atom_type_symbol
_atom_type_description
_atom_type_scat_dispersion_real
_atom_type_scat_dispersion_imag
_atom_type_scat_source
C C 0.0033 0.0016 'International Tables Vol C Tables 4.2.6.8 and 6.1.1.4'
H H 0.0000 0.0000 'International Tables Vol C Tables 4.2.6.8 and 6.1.1.4'
B B 0.0013 0.0007 'International Tables Vol C Tables 4.2.6.8 and 6.1.1.4'
N N 0.0061 0.0033 'International Tables Vol C Tables 4.2.6.8 and 6.1.1.4'
Na Na 0.0362 0.0249 'International Tables Vol C Tables 4.2.6.8 and 6.1.1.4'

loop_
_geom_angle_atom_site_label_1
_geom_angle_atom_site_label_2
_geom_angle_atom_site_label_3
_geom_angle
_geom_angle_site_symmetry_1
_geom_angle_site_symmetry_3
_geom_angle_publ_flag
N5 Na1 N5 100.76(6) 2_655 . ?
N5 Na1 N3 111.28(6) 2_655 . ?
N5 Na1 N6 69.47(6) 2_655 2_655 ?
N3 Na1 N5 142.75(6) . . ?
N6 Na1 N5 103.70(6) 2_655 . ?
N6 Na1 N3 104.94(6) 2_655 . ?
N2 Na1 N5 115.79(6) . 2_655 ?
N2 Na1 N5 80.52(6) . . ?
N2 Na1 N3 68.91(6) . . ?
N2 Na1 N6 172.82(7) . 2_655 ?
Na1 N5 Na1 78.70(5) 2_655 . ?
N4 N5 Na1 106.71(11) . . ?
N4 N5 Na1 133.88(12) . 2_655 ?
C11 N5 Na1 114.11(12) . 2_655 ?
C11 N5 Na1 112.34(12) . . ?
C11 N5 N4 105.96(16) . . ?
N5 N4 B1 122.64(16) . . ?
C9 N4 N5 110.07(16) . . ?
C9 N4 B1 127.25(18) . . ?
C4 N3 Na1 114.40(13) . . ?
C8 N3 Na1 127.73(15) . . ?
C8 N3 C4 117.68(19) . . ?
N2 N1 C1 110.14(17) . . ?
N2 N1 B1 120.93(16) . . ?
C1 N1 B1 128.89(18) . . ?
C12 N6 Na1 114.75(13) . 2_655 ?
C16 N6 Na1 128.10(14) . 2_655 ?
C16 N6 C12 117.15(17) . . ?
N1 N2 Na1 133.75(13) . . ?
C3 N2 Na1 119.00(13) . . ?
C3 N2 N1 106.88(16) . . ?
N5 C11 C12 120.61(17) . . ?
N5 C11 C10 110.71(17) . . ?
C10 C11 C12 128.67(18) . . ?
C12 C13 H13 120.2 . . ?
C14 C13 H13 120.2 . . ?
C14 C13 C12 119.54(19) . . ?
N6 C12 C11 117.41(17) . . ?
N6 C12 C13 122.14(18) . . ?
C13 C12 C11 120.45(18) . . ?
C11 C10 H10 128.0 . . ?
C9 C10 C11 104.00(18) . . ?
C9 C10 H10 128.0 . . ?
N2 C3 C4 119.64(17) . . ?
N2 C3 C2 109.84(18) . . ?
C2 C3 C4 130.48(19) . . ?
N3 C4 C3 116.99(17) . . ?
N3 C4 C5 121.9(2) . . ?
C5 C4 C3 121.12(19) . . ?
N3 C8 H8 118.1 . . ?
N3 C8 C7 123.8(2) . . ?
C7 C8 H8 118.1 . . ?
N4 C9 C10 109.24(18) . . ?
N4 C9 H9 125.4 . . ?
C10 C9 H9 125.4 . . ?
C13 C14 H14 120.6 . . ?
C13 C14 C15 118.87(19) . . ?
C15 C14 H14 120.6 . . ?
N6 C16 H16 117.9 . . ?
N6 C16 C15 124.2(2) . . ?
C15 C16 H16 117.9 . . ?
N1 C1 H1 125.8 . . ?
N1 C1 C2 108.43(19) . . ?
C2 C1 H1 125.8 . . ?
C8 C7 H7 120.9 . . ?
C6 C7 C8 118.2(2) . . ?
C6 C7 H7 120.9 . . ?
C14 C15 H15 121.0 . . ?
C16 C15 C14 118.0(2) . . ?
C16 C15 H15 121.0 . . ?
C4 C5 H5 120.4 . . ?
C6 C5 C4 119.3(2) . . ?
C6 C5 H5 120.4 . . ?
C3 C2 H2 127.6 . . ?
C1 C2 C3 104.72(18) . . ?
C1 C2 H2 127.6 . . ?
C7 C6 C5 119.1(2) . . ?
C7 C6 H6 120.5 . . ?
C5 C6 H6 120.5 . . ?
N4 B1 N1 108.78(16) . . ?
N4 B1 H1A 109.9 . . ?
N4 B1 H1B 109.9 . . ?
N1 B1 H1A 109.9 . . ?
N1 B1 H1B 109.9 . . ?
H1A B1 H1B 108.3 . . ?

loop_
_geom_bond_atom_site_label_1
_geom_bond_atom_site_label_2
_geom_bond_distance
_geom_bond_site_symmetry_2
_geom_bond_publ_flag
Na1 N5 2.4114(18) 2_655 ?
Na1 N5 2.7345(19) . ?
Na1 N3 2.5028(19) . ?
Na1 N6 2.4793(18) 2_655 ?
Na1 N2 2.3374(17) . ?
N5 N4 1.361(2) . ?
N5 C11 1.348(2) . ?
N4 C9 1.344(3) . ?
N4 B1 1.544(3) . ?
N3 C4 1.353(3) . ?
N3 C8 1.339(3) . ?
N1 N2 1.347(2) . ?
N1 C1 1.349(3) . ?
N1 B1 1.563(3) . ?
N6 C12 1.348(3) . ?
N6 C16 1.342(3) . ?
N2 C3 1.343(3) . ?
C11 C12 1.469(3) . ?
C11 C10 1.405(3) . ?
C13 H13 0.9500 . ?
C13 C12 1.395(3) . ?
C13 C14 1.377(3) . ?
C10 H10 0.9500 . ?
C10 C9 1.378(3) . ?
C3 C4 1.463(3) . ?
C3 C2 1.404(3) . ?
C4 C5 1.398(3) . ?
C8 H8 0.9500 . ?
C8 C7 1.391(3) . ?
C9 H9 0.9500 . ?
C14 H14 0.9500 . ?
C14 C15 1.387(3) . ?
C16 H16 0.9500 . ?
C16 C15 1.382(3) . ?
C1 H1 0.9500 . ?
C1 C2 1.376(3) . ?
C7 H7 0.9500 . ?
C7 C6 1.383(4) . ?
C15 H15 0.9500 . ?
C5 H5 0.9500 . ?
C5 C6 1.387(3) . ?
C2 H2 0.9500 . ?
C6 H6 0.9500 . ?
B1 H1A 0.9900 . ?
B1 H1B 0.9900 . ?

loop_
_geom_torsion_atom_site_label_1
_geom_torsion_atom_site_label_2
_geom_torsion_atom_site_label_3
_geom_torsion_atom_site_label_4
_geom_torsion
_geom_torsion_site_symmetry_1
_geom_torsion_site_symmetry_2
_geom_torsion_site_symmetry_3
_geom_torsion_site_symmetry_4
_geom_torsion_publ_flag
Na1 N5 N4 C9 -150.63(15) 2_655 . . . ?
Na1 N5 N4 C9 119.09(14) . . . . ?
Na1 N5 N4 B1 -62.96(19) . . . . ?
Na1 N5 N4 B1 27.3(3) 2_655 . . . ?
Na1 N5 C11 C12 65.67(19) . . . . ?
Na1 N5 C11 C12 -21.6(2) 2_655 . . . ?
Na1 N5 C11 C10 157.83(13) 2_655 . . . ?
Na1 N5 C11 C10 -114.93(15) . . . . ?
Na1 N3 C4 C3 -7.6(2) . . . . ?
Na1 N3 C4 C5 173.17(15) . . . . ?
Na1 N3 C8 C7 -174.62(16) . . . . ?
Na1 N6 C12 C11 4.1(2) 2_655 . . . ?
Na1 N6 C12 C13 -176.87(15) 2_655 . . . ?
Na1 N6 C16 C15 177.65(16) 2_655 . . . ?
Na1 N2 C3 C4 8.5(2) . . . . ?
Na1 N2 C3 C2 -173.72(13) . . . . ?
N5 N4 C9 C10 0.1(2) . . . . ?
N5 N4 B1 N1 90.4(2) . . . . ?
N5 C11 C12 N6 11.9(3) . . . . ?
N5 C11 C12 C13 -167.12(18) . . . . ?
N5 C11 C10 C9 -1.2(2) . . . . ?
N4 N5 C11 C12 -178.16(16) . . . . ?
N4 N5 C11 C10 1.2(2) . . . . ?
N3 C4 C5 C6 2.5(3) . . . . ?
N3 C8 C7 C6 1.7(3) . . . . ?
N1 N2 C3 C4 -177.60(16) . . . . ?
N1 N2 C3 C2 0.2(2) . . . . ?
N1 C1 C2 C3 -0.3(2) . . . . ?
N6 C16 C15 C14 -1.2(3) . . . . ?
N2 N1 C1 C2 0.4(2) . . . . ?
N2 N1 B1 N4 -43.5(2) . . . . ?
N2 C3 C4 N3 0.0(3) . . . . ?
N2 C3 C4 C5 179.25(18) . . . . ?
N2 C3 C2 C1 0.0(2) . . . . ?
C11 N5 N4 C9 -0.8(2) . . . . ?
C11 N5 N4 B1 177.13(17) . . . . ?
C11 C10 C9 N4 0.6(2) . . . . ?
C13 C14 C15 C16 2.4(3) . . . . ?
C12 N6 C16 C15 -1.1(3) . . . . ?
C12 C11 C10 C9 178.18(19) . . . . ?
C12 C13 C14 C15 -1.6(3) . . . . ?
C10 C11 C12 N6 -167.34(19) . . . . ?
C10 C11 C12 C13 13.6(3) . . . . ?
C3 C4 C5 C6 -176.68(19) . . . . ?
C4 N3 C8 C7 0.0(3) . . . . ?
C4 C3 C2 C1 177.5(2) . . . . ?
C4 C5 C6 C7 -0.7(3) . . . . ?
C8 N3 C4 C3 177.07(17) . . . . ?
C8 N3 C4 C5 -2.2(3) . . . . ?
C8 C7 C6 C5 -1.3(3) . . . . ?
C9 N4 B1 N1 -92.0(2) . . . . ?
C14 C13 C12 N6 -0.7(3) . . . . ?
C14 C13 C12 C11 178.27(18) . . . . ?
C16 N6 C12 C11 -176.99(17) . . . . ?
C16 N6 C12 C13 2.0(3) . . . . ?
C1 N1 N2 Na1 172.26(15) . . . . ?
C1 N1 N2 C3 -0.4(2) . . . . ?
C1 N1 B1 N4 138.9(2) . . . . ?
C2 C3 C4 N3 -177.3(2) . . . . ?
C2 C3 C4 C5 2.0(3) . . . . ?
B1 N4 C9 C10 -177.72(18) . . . . ?
B1 N1 N2 Na1 -5.8(3) . . . . ?
B1 N1 N2 C3 -178.42(17) . . . . ?
B1 N1 C1 C2 178.25(19) . . . . ?
